data_7116972
loop_
_publ_author_name
'Ruth Dorel'
'Carlos Manzano'
'Maricarmen Grisoli'
'We-Hyo Soe'
'Christian Joachim'
'Antonio M. Echavarren'

_publ_section_title
;
 Tetrabenzocircumpyrene: a nanographene fragment with an embedded
 peripentacene core
;
_journal_name_full Chem.Commun.
_journal_page_first 6932
_journal_paper_doi 10.1039/C5cc00693G
_journal_volume 51
_journal_year 2015
_chemical_formula_sum 'C68 H54 Cl4'
_chemical_formula_weight 1012.91
_chemical_name_systematic
;
 ?
;
_space_group_IT_number 15
_space_group_name_Hall '-C 2yc'
_symmetry_cell_setting monoclinic
_symmetry_space_group_name_Hall '-C 2yc'
_symmetry_space_group_name_H-M 'C 1 2/c 1'
_atom_sites_solution_hydrogens geom
_audit_creation_method SHELXL-2012
_audit_update_record
;
2014-11-24 deposited with the CCDC.
2015-03-20 downloaded from the CCDC.
;
_cell_angle_alpha 90
_cell_angle_beta 125.063(2)
_cell_angle_gamma 90
_cell_formula_units_Z 8
_cell_length_a 47.051(2)
_cell_length_b 9.3095(5)
_cell_length_c 27.9099(13)
_cell_measurement_reflns_used 9922
_cell_measurement_temperature 100(2)
_cell_measurement_theta_max 29.35
_cell_measurement_theta_min 2.25
_cell_volume 10006.5(9)
_computing_cell_refinement 'Bruker APEX2 v2011.4-0'
_computing_data_collection 'Bruker APEX2 v2011.4-0'
_computing_data_reduction 'Bruker SAINT V7.60A'
_computing_molecular_graphics 'Bruker SHELXTL'
_computing_publication_material 'Bruker SHELXTL'
_computing_structure_refinement 'SHELXL-2012 (Sheldrick, 2012)'
_computing_structure_solution Sir2011
_diffrn_ambient_temperature 100(2)
_diffrn_detector_area_resol_mean 512
_diffrn_detector_type '4K CCD area detector APEX II'
_diffrn_measured_fraction_theta_full 0.991
_diffrn_measured_fraction_theta_max 0.984
_diffrn_measurement_device_type 'APEX DUO Kappa 4-axis goniometer'
_diffrn_measurement_method
;
 Fullsphere data collection, phi and omega scans
;
_diffrn_measurement_specimen_support 'magnetic support with MicroMount'
_diffrn_radiation_monochromator 'Quazar MX Multilayer Optics'
_diffrn_radiation_type MoK\a
_diffrn_radiation_wavelength 0.71073
_diffrn_reflns_av_R_equivalents 0.0394
_diffrn_reflns_av_unetI/netI 0.0309
_diffrn_reflns_Laue_measured_fraction_full 0.991
_diffrn_reflns_Laue_measured_fraction_max 0.984
_diffrn_reflns_limit_h_max 64
_diffrn_reflns_limit_h_min -64
_diffrn_reflns_limit_k_max 12
_diffrn_reflns_limit_k_min -12
_diffrn_reflns_limit_l_max 38
_diffrn_reflns_limit_l_min -34
_diffrn_reflns_number 83017
_diffrn_reflns_point_group_measured_fraction_full 0.991
_diffrn_reflns_point_group_measured_fraction_max 0.984
_diffrn_reflns_theta_full 27.500
_diffrn_reflns_theta_max 29.461
_diffrn_reflns_theta_min 1.783
_diffrn_source 'Microfocus source E025 IuS'
_diffrn_source_current 0.6
_diffrn_source_power 50
_diffrn_source_size '0.2 mm x 0.2 mm fine focus'
_diffrn_source_type 'Bruker APEX DUO'
_exptl_absorpt_coefficient_mu 0.282
_exptl_absorpt_correction_T_max 0.999
_exptl_absorpt_correction_T_min 0.914
_exptl_absorpt_correction_type empirical
_exptl_absorpt_process_details
; 
 SADABS Version 2008/1 Bruker-Nonius
 Blessing, Acta Cryst. (1995) A51 33-38
;
_exptl_crystal_colour orange
_exptl_crystal_density_diffrn 1.345
_exptl_crystal_description plate
_exptl_crystal_F_000 4240
_exptl_crystal_size_max 0.03
_exptl_crystal_size_mid 0.005
_exptl_crystal_size_min 0.002
_refine_diff_density_max 0.978
_refine_diff_density_min -0.862
_refine_diff_density_rms 0.078
_refine_ls_extinction_coef .
_refine_ls_extinction_method none
_refine_ls_goodness_of_fit_ref 1.014
_refine_ls_hydrogen_treatment constr
_refine_ls_matrix_type full
_refine_ls_number_parameters 727
_refine_ls_number_reflns 13669
_refine_ls_number_restraints 197
_refine_ls_restrained_S_all 1.058
_refine_ls_R_factor_all 0.0915
_refine_ls_R_factor_gt 0.0677
_refine_ls_shift/su_max 0.001
_refine_ls_shift/su_mean 0.000
_refine_ls_structure_factor_coef Fsqd
_refine_ls_weighting_details
;
 w=1/[\s^2^(Fo^2^)+(0.1027P)^2^+26.3657P]
 where P=(Fo^2^+2Fc^2^)/3
;
_refine_ls_weighting_scheme calc
_refine_ls_wR_factor_gt 0.1859
_refine_ls_wR_factor_ref 0.2041
_reflns_Friedel_coverage 0.000
_reflns_Friedel_fraction_full .
_reflns_Friedel_fraction_max .
_reflns_number_gt 10178
_reflns_number_total 13669
_reflns_threshold_expression >2sigma(I)
_cod_data_source_file c5cc00693g2.cif
_cod_data_source_block mo_RD471_0m
_cod_original_cell_volume 10006.6(9)
_cod_original_sg_symbol_H-M C2/c
_cod_database_code 7116972
_shelx_space_group_comment
;
The symmetry employed for this shelxl refinement is uniquely defined
by the following loop, which should always be used as a source of
symmetry information in preference to the above space-group names.
They are only intended as comments.
;
_shelx_estimated_absorpt_t_min 0.992
_shelx_estimated_absorpt_t_max 0.999
_shelxl_version_number 2012-9

loop_
_space_group_symop_operation_xyz
'x, y, z'
'-x, y, -z+1/2'
'x+1/2, y+1/2, z'
'-x+1/2, y+1/2, -z+1/2'
'-x, -y, -z'
'x, -y, z-1/2'
'-x+1/2, -y+1/2, -z'
'x+1/2, -y+1/2, z-1/2'

loop_
_atom_site_label
_atom_site_type_symbol
_atom_site_fract_x
_atom_site_fract_y
_atom_site_fract_z
_atom_site_U_iso_or_equiv
_atom_site_adp_type
_atom_site_occupancy
_atom_site_site_symmetry_order
_atom_site_calc_flag
_atom_site_refinement_flags_posn
_atom_site_refinement_flags_adp
_atom_site_refinement_flags_occupancy
_atom_site_disorder_assembly
_atom_site_disorder_group
C1 C 0.15196(6) 0.1189(2) -0.12383(9) 0.0199(4) Uani 1 1 d . . . . .
H1 H 0.1532 0.1015 -0.1561 0.024 Uiso 1 1 calc R U . . .
C2 C 0.12868(6) 0.0421(2) -0.12000(9) 0.0203(4) Uani 1 1 d . . . . .
C3 C 0.13009(6) 0.0555(2) -0.06722(9) 0.0187(4) Uani 1 1 d . . . . .
C4 C 0.11124(6) -0.0396(2) -0.05560(10) 0.0234(4) Uani 1 1 d . . . . .
H4 H 0.0949 -0.1039 -0.0853 0.028 Uiso 1 1 calc R U . . .
C5 C 0.11610(6) -0.0406(3) -0.00221(10) 0.0258(5) Uani 1 1 d . . . . .
H5 H 0.1030 -0.1043 0.0046 0.031 Uiso 1 1 calc R U . . .
C6 C 0.14032(6) 0.0521(2) 0.04211(9) 0.0232(4) Uani 1 1 d . . . . .
H6 H 0.1447 0.0473 0.0798 0.028 Uiso 1 1 calc R U . . .
C7 C 0.15776(6) 0.1501(2) 0.03123(9) 0.0189(4) Uani 1 1 d . . . . .
H7 H 0.1736 0.2145 0.0614 0.023 Uiso 1 1 calc R U . . .
C8 C 0.15255(5) 0.1573(2) -0.02417(9) 0.0168(4) Uani 1 1 d . . . . .
C9 C 0.17223(5) 0.2559(2) -0.03514(8) 0.0165(4) Uani 1 1 d . . . . .
C10 C 0.17454(5) 0.2241(2) -0.08190(8) 0.0174(4) Uani 1 1 d . . . . .
C11 C 0.19992(5) 0.2973(2) -0.08691(8) 0.0176(4) Uani 1 1 d . . . . .
C12 C 0.20270(6) 0.2704(3) -0.13369(9) 0.0228(4) Uani 1 1 d . . . . .
H12 H 0.1870 0.2060 -0.1639 0.027 Uiso 1 1 calc R U . . .
C13 C 0.22809(6) 0.3367(3) -0.13597(10) 0.0254(5) Uani 1 1 d . . . . .
H13 H 0.2296 0.3178 -0.1679 0.031 Uiso 1 1 calc R U . . .
C14 C 0.25141(6) 0.4303(2) -0.09229(9) 0.0218(4) Uani 1 1 d . . . . .
H14 H 0.2688 0.4743 -0.0946 0.026 Uiso 1 1 calc R U . . .
C15 C 0.24990(5) 0.4614(2) -0.04478(9) 0.0170(4) Uani 1 1 d . . . . .
C16 C 0.22372(5) 0.3942(2) -0.04215(8) 0.0162(4) Uani 1 1 d . . . . .
C17 C 0.21922(5) 0.4336(2) 0.00293(8) 0.0152(4) Uani 1 1 d . . . . .
C18 C 0.19112(5) 0.3779(2) 0.00179(8) 0.0153(4) Uani 1 1 d . . . . .
C19 C 0.18037(5) 0.4593(2) 0.03308(8) 0.0160(4) Uani 1 1 d . . . . .
C20 C 0.14544(5) 0.4630(2) 0.01395(9) 0.0170(4) Uani 1 1 d . . . . .
H20 H 0.1292 0.4035 -0.0180 0.020 Uiso 1 1 calc R U . . .
C21 C 0.13354(5) 0.5494(2) 0.03954(9) 0.0170(4) Uani 1 1 d . . . . .
C22 C 0.09653(5) 0.5576(2) 0.01636(9) 0.0199(4) Uani 1 1 d . . . . .
C23 C 0.07127(6) 0.4790(3) -0.03336(10) 0.0262(5) Uani 1 1 d . . . . .
H23 H 0.0784 0.4159 -0.0513 0.031 Uiso 1 1 calc R U . . .
C24 C 0.03651(6) 0.4913(3) -0.05658(11) 0.0323(5) Uani 1 1 d . . . . .
H24 H 0.0200 0.4373 -0.0903 0.039 Uiso 1 1 calc R U . . .
C25 C 0.02554(6) 0.5830(3) -0.03078(12) 0.0332(6) Uani 1 1 d . . . . .
H25 H 0.0015 0.5922 -0.0468 0.040 Uiso 1 1 calc R U . . .
C26 C 0.04981(6) 0.6600(3) 0.01819(11) 0.0292(5) Uani 1 1 d . . . . .
H26 H 0.0422 0.7226 0.0356 0.035 Uiso 1 1 calc R U . . .
C27 C 0.08555(6) 0.6487(2) 0.04327(10) 0.0217(4) Uani 1 1 d . . . . .
C28 C 0.11126(6) 0.7278(2) 0.09664(10) 0.0205(4) Uani 1 1 d . . . . .
C29 C 0.10153(6) 0.8084(3) 0.12785(11) 0.0287(5) Uani 1 1 d . . . . .
H29 H 0.0777 0.8132 0.1135 0.034 Uiso 1 1 calc R U . . .
C30 C 0.12564(7) 0.8800(3) 0.17839(11) 0.0300(5) Uani 1 1 d . . . . .
H30 H 0.1184 0.9344 0.1984 0.036 Uiso 1 1 calc R U . . .
C31 C 0.16077(7) 0.8733(3) 0.20055(11) 0.0262(5) Uani 1 1 d . . . . .
H31 H 0.1775 0.9228 0.2356 0.031 Uiso 1 1 calc R U . . .
C32 C 0.17105(6) 0.7942(2) 0.17117(10) 0.0214(4) Uani 1 1 d . . . . .
H32 H 0.1950 0.7881 0.1868 0.026 Uiso 1 1 calc R U . . .
C33 C 0.14666(5) 0.7221(2) 0.11845(9) 0.0174(4) Uani 1 1 d . . . . .
C34 C 0.15796(5) 0.6372(2) 0.08793(8) 0.0164(4) Uani 1 1 d . . . . .
C35 C 0.19206(5) 0.6413(2) 0.10459(8) 0.0165(4) Uani 1 1 d . . . . .
H35 H 0.2078 0.7062 0.1346 0.020 Uiso 1 1 calc R U . . .
C36 C 0.20422(5) 0.5532(2) 0.07880(8) 0.0155(4) Uani 1 1 d . . . . .
C37 C 0.23878(5) 0.5707(2) 0.09250(8) 0.0152(4) Uani 1 1 d . . . . .
C38 C 0.24302(5) 0.5322(2) 0.04825(8) 0.0155(4) Uani 1 1 d . . . . .
C39 C 0.27075(5) 0.5944(2) 0.04762(8) 0.0160(4) Uani 1 1 d . . . . .
C40 C 0.27370(5) 0.5638(2) 0.00060(8) 0.0163(4) Uani 1 1 d . . . . .
C41 C 0.29894(6) 0.6371(2) -0.00141(9) 0.0190(4) Uani 1 1 d . . . . .
H41 H 0.3012 0.6179 -0.0325 0.023 Uiso 1 1 calc R U . . .
C42 C 0.32064(6) 0.7371(2) 0.04089(9) 0.0197(4) Uani 1 1 d . . . . .
H42 H 0.3375 0.7857 0.0384 0.024 Uiso 1 1 calc R U . . .
C43 C 0.31803(5) 0.7669(2) 0.08666(9) 0.0188(4) Uani 1 1 d . . . . .
H43 H 0.3330 0.8361 0.1153 0.023 Uiso 1 1 calc R U . . .
C44 C 0.29332(5) 0.6955(2) 0.09121(9) 0.0170(4) Uani 1 1 d . . . . .
C45 C 0.29186(5) 0.7167(2) 0.14140(9) 0.0163(4) Uani 1 1 d . . . . .
C46 C 0.26703(5) 0.6427(2) 0.14456(8) 0.0154(4) Uani 1 1 d . . . . .
C47 C 0.27169(5) 0.6388(2) 0.20066(8) 0.0161(4) Uani 1 1 d . . . . .
C48 C 0.25464(5) 0.5349(2) 0.21317(9) 0.0182(4) Uani 1 1 d . . . . .
H48 H 0.2400 0.4658 0.1842 0.022 Uiso 1 1 calc R U . . .
C49 C 0.25896(6) 0.5324(2) 0.26623(9) 0.0215(4) Uani 1 1 d . . . . .
H49 H 0.2471 0.4628 0.2735 0.026 Uiso 1 1 calc R U . . .
C50 C 0.28081(6) 0.6326(3) 0.30956(9) 0.0230(4) Uani 1 1 d . . . . .
H50 H 0.2830 0.6332 0.3456 0.028 Uiso 1 1 calc R U . . .
C51 C 0.29903(5) 0.7299(2) 0.30023(9) 0.0203(4) Uani 1 1 d . . . . .
H51 H 0.3142 0.7959 0.3303 0.024 Uiso 1 1 calc R U . . .
C52 C 0.29561(5) 0.7336(2) 0.24639(9) 0.0173(4) Uani 1 1 d . . . . .
C53 C 0.31643(5) 0.8282(2) 0.23753(9) 0.0188(4) Uani 1 1 d . . . . .
C54 C 0.31508(6) 0.8117(2) 0.18759(9) 0.0194(4) Uani 1 1 d . . . . .
H54 H 0.3306 0.8669 0.1835 0.023 Uiso 1 1 calc R U . . .
C55 C 0.10311(6) -0.0591(3) -0.16733(9) 0.0247(4) Uani 1 1 d . . . . .
H55A H 0.0796 -0.0338 -0.1785 0.030 Uiso 1 1 calc R U . . .
H55B H 0.1083 -0.1575 -0.1509 0.030 Uiso 1 1 calc R U . . .
C56 C 0.10235(7) -0.0614(3) -0.22252(10) 0.0301(5) Uani 1 1 d . . . . .
H56A H 0.0994 0.0381 -0.2372 0.036 Uiso 1 1 calc R U . . .
H56B H 0.1250 -0.0973 -0.2125 0.036 Uiso 1 1 calc R U . . .
C57 C 0.07362(7) -0.1542(4) -0.27074(12) 0.0428(6) Uani 1 1 d D U . . .
H57A H 0.0758 -0.1551 -0.3040 0.051 Uiso 0.75 1 calc R U P A 1
H57B H 0.0770 -0.2539 -0.2560 0.051 Uiso 0.75 1 calc R U P A 1
H57C H 0.0713 -0.2431 -0.2538 0.051 Uiso 0.25 1 calc R U P A 2
H57D H 0.0793 -0.1817 -0.2986 0.051 Uiso 0.25 1 calc R U P A 2
C58 C 0.03745(9) -0.1075(5) -0.29301(17) 0.0435(10) Uani 0.75 1 d D U P B 1
H58A H 0.0347 -0.0039 -0.3027 0.052 Uiso 0.75 1 calc R U P B 1
H58B H 0.0335 -0.1219 -0.2621 0.052 Uiso 0.75 1 calc R U P B 1
C59 C 0.01067(8) -0.1931(5) -0.34732(17) 0.0445(9) Uani 0.75 1 d D U P B 1
H59A H 0.0142 -0.2970 -0.3380 0.053 Uiso 0.75 1 calc R U P B 1
H59B H 0.0140 -0.1751 -0.3788 0.053 Uiso 0.75 1 calc R U P B 1
C60 C -0.02628(10) -0.1518(6) -0.3688(2) 0.0547(12) Uani 0.75 1 d D U P B 1
H60A H -0.0300 -0.1745 -0.3385 0.082 Uiso 0.75 1 calc R U P B 1
H60B H -0.0429 -0.2058 -0.4045 0.082 Uiso 0.75 1 calc R U P B 1
H60C H -0.0297 -0.0486 -0.3773 0.082 Uiso 0.75 1 calc R U P B 1
C58' C 0.0389(2) -0.0689(15) -0.3034(6) 0.053(2) Uani 0.25 1 d D U P B 2
H58C H 0.0381 -0.0309 -0.2710 0.064 Uiso 0.25 1 calc R U P B 2
H58D H 0.0439 0.0155 -0.3189 0.064 Uiso 0.25 1 calc R U P B 2
C59' C 0.0002(3) -0.1007(17) -0.3519(5) 0.058(2) Uani 0.25 1 d D U P B 2
H59C H -0.0134 -0.0110 -0.3618 0.070 Uiso 0.25 1 calc R U P B 2
H59D H -0.0019 -0.1339 -0.3875 0.070 Uiso 0.25 1 calc R U P B 2
C60' C -0.0150(4) -0.2157(16) -0.3331(8) 0.061(3) Uani 0.25 1 d D U P B 2
H60D H -0.0220 -0.1708 -0.3096 0.091 Uiso 0.25 1 calc R U P B 2
H60E H 0.0026 -0.2894 -0.3097 0.091 Uiso 0.25 1 calc R U P B 2
H60F H -0.0353 -0.2601 -0.3679 0.091 Uiso 0.25 1 calc R U P B 2
C61 C 0.33992(6) 0.9429(2) 0.28127(10) 0.0236(4) Uani 1 1 d . . . . .
H61A H 0.3310 0.9692 0.3048 0.028 Uiso 1 1 calc R U . . .
H61B H 0.3385 1.0296 0.2594 0.028 Uiso 1 1 calc R U . . .
C62 C 0.37814(6) 0.8994(3) 0.32306(10) 0.0263(5) Uani 1 1 d . . . . .
H62A H 0.3859 0.8586 0.2996 0.032 Uiso 1 1 calc R U . . .
H62B H 0.3920 0.9872 0.3424 0.032 Uiso 1 1 calc R U . . .
C63 C 0.38624(6) 0.7914(3) 0.37025(10) 0.0278(5) Uani 1 1 d . . . . .
H63A H 0.3749 0.6989 0.3515 0.033 Uiso 1 1 calc R U . . .
H63B H 0.3764 0.8264 0.3913 0.033 Uiso 1 1 calc R U . . .
C64 C 0.42515(6) 0.7666(3) 0.41422(11) 0.0309(5) Uani 1 1 d . . . . .
H64A H 0.4349 0.7316 0.3930 0.037 Uiso 1 1 calc R U . . .
H64B H 0.4364 0.8595 0.4326 0.037 Uiso 1 1 calc R U . . .
C65 C 0.43394(7) 0.6597(3) 0.46193(12) 0.0367(6) Uani 1 1 d . . . . .
H65A H 0.4233 0.5658 0.4438 0.044 Uiso 1 1 calc R U . . .
H65B H 0.4239 0.6933 0.4828 0.044 Uiso 1 1 calc R U . . .
C66 C 0.47314(8) 0.6401(4) 0.50602(15) 0.0509(8) Uani 1 1 d . . . . .
H66A H 0.4833 0.6091 0.4854 0.076 Uiso 1 1 calc R U . . .
H66B H 0.4776 0.5672 0.5349 0.076 Uiso 1 1 calc R U . . .
H66C H 0.4836 0.7314 0.5260 0.076 Uiso 1 1 calc R U . . .
C1S C 0.42201(11) 0.1607(5) 0.22195(19) 0.0507(9) Uani 0.7 1 d D U P C 1
H1S H 0.4210 0.2671 0.2256 0.061 Uiso 0.7 1 calc R U P C 1
C2S C 0.41676(12) 0.1311(4) 0.16533(19) 0.0471(9) Uani 0.7 1 d D U P C 1
H2S H 0.3931 0.1660 0.1333 0.057 Uiso 0.7 1 calc R U P C 1
Cl1S Cl 0.38889(9) 0.0852(5) 0.22252(17) 0.0832(11) Uani 0.7 1 d D U P C 1
Cl2S Cl 0.46271(5) 0.1007(2) 0.28214(7) 0.0815(6) Uani 0.7 1 d D U P C 1
Cl3S Cl 0.41968(6) -0.0542(3) 0.15288(13) 0.0624(6) Uani 0.7 1 d D U P C 1
Cl4S Cl 0.44874(7) 0.2344(3) 0.16250(12) 0.0466(4) Uani 0.7 1 d D U P C 1
C1S' C 0.40651(18) 0.1053(8) 0.1760(3) 0.0428(15) Uani 0.3 1 d D U P D 2
H1S' H 0.3907 0.1725 0.1432 0.051 Uiso 0.3 1 calc R U P D 2
C2S' C 0.43993(17) 0.1808(8) 0.2122(3) 0.0488(16) Uani 0.3 1 d D U P D 2
H2S' H 0.4372 0.2607 0.2332 0.059 Uiso 0.3 1 calc R U P D 2
Cl1' Cl 0.40827(18) -0.0464(8) 0.1437(3) 0.0624(6) Uani 0.3 1 d D U P D 2
Cl2' Cl 0.38597(11) 0.0713(7) 0.2112(3) 0.0494(11) Uani 0.3 1 d D U P D 2
Cl3' Cl 0.4558(2) 0.2550(9) 0.1734(4) 0.077(2) Uani 0.3 1 d D U P D 2
Cl4' Cl 0.47289(14) 0.0572(8) 0.2671(2) 0.1154(18) Uani 0.3 1 d D U P D 2

loop_
_atom_site_aniso_label
_atom_site_aniso_U_11
_atom_site_aniso_U_22
_atom_site_aniso_U_33
_atom_site_aniso_U_23
_atom_site_aniso_U_13
_atom_site_aniso_U_12
C1 0.0246(10) 0.0218(10) 0.0151(9) -0.0001(7) 0.0123(8) 0.0012(8)
C2 0.0259(11) 0.0199(10) 0.0162(9) -0.0012(7) 0.0128(9) 0.0007(8)
C3 0.0236(10) 0.0180(9) 0.0168(9) 0.0011(7) 0.0129(8) 0.0003(8)
C4 0.0302(11) 0.0213(10) 0.0216(10) -0.0017(8) 0.0166(9) -0.0044(9)
C5 0.0360(12) 0.0232(11) 0.0256(11) 0.0009(8) 0.0219(10) -0.0047(9)
C6 0.0320(12) 0.0225(10) 0.0201(10) 0.0015(8) 0.0180(9) -0.0001(9)
C7 0.0235(10) 0.0189(9) 0.0160(9) 0.0007(7) 0.0124(8) 0.0011(8)
C8 0.0206(9) 0.0164(9) 0.0153(9) 0.0017(7) 0.0115(8) 0.0018(7)
C9 0.0199(9) 0.0179(9) 0.0144(8) 0.0023(7) 0.0114(8) 0.0027(7)
C10 0.0210(10) 0.0185(9) 0.0145(9) 0.0004(7) 0.0112(8) 0.0015(7)
C11 0.0216(10) 0.0198(9) 0.0151(9) 0.0009(7) 0.0127(8) 0.0024(8)
C12 0.0269(11) 0.0288(11) 0.0179(9) -0.0053(8) 0.0159(9) -0.0027(9)
C13 0.0315(12) 0.0339(12) 0.0202(10) -0.0045(9) 0.0203(10) -0.0021(10)
C14 0.0251(11) 0.0276(11) 0.0213(10) -0.0011(8) 0.0184(9) 0.0003(8)
C15 0.0204(9) 0.0182(9) 0.0164(9) 0.0025(7) 0.0130(8) 0.0031(7)
C16 0.0198(9) 0.0172(9) 0.0152(8) 0.0027(7) 0.0122(8) 0.0043(7)
C17 0.0177(9) 0.0166(9) 0.0135(8) 0.0025(7) 0.0103(8) 0.0034(7)
C18 0.0183(9) 0.0162(9) 0.0124(8) 0.0017(7) 0.0095(8) 0.0028(7)
C19 0.0198(9) 0.0174(9) 0.0145(8) 0.0024(7) 0.0120(8) 0.0024(7)
C20 0.0200(9) 0.0180(9) 0.0152(8) 0.0012(7) 0.0115(8) 0.0002(7)
C21 0.0187(9) 0.0175(9) 0.0179(9) 0.0030(7) 0.0124(8) 0.0021(7)
C22 0.0186(10) 0.0243(10) 0.0211(9) 0.0040(8) 0.0140(8) 0.0024(8)
C23 0.0220(11) 0.0336(12) 0.0246(11) -0.0010(9) 0.0143(9) -0.0001(9)
C24 0.0224(11) 0.0452(15) 0.0270(12) -0.0014(10) 0.0128(10) -0.0025(10)
C25 0.0194(11) 0.0475(15) 0.0337(13) 0.0043(11) 0.0157(10) 0.0029(10)
C26 0.0253(11) 0.0367(13) 0.0326(12) 0.0036(10) 0.0208(10) 0.0059(10)
C27 0.0226(10) 0.0238(10) 0.0252(10) 0.0045(8) 0.0174(9) 0.0032(8)
C28 0.0250(11) 0.0197(10) 0.0247(10) 0.0040(8) 0.0188(9) 0.0032(8)
C29 0.0297(12) 0.0312(12) 0.0386(13) -0.0009(10) 0.0275(11) 0.0029(10)
C30 0.0405(13) 0.0285(12) 0.0391(13) -0.0046(10) 0.0334(12) 0.0019(10)
C31 0.0374(13) 0.0235(11) 0.0297(11) -0.0055(9) 0.0263(11) -0.0035(9)
C32 0.0283(11) 0.0199(10) 0.0254(10) -0.0017(8) 0.0209(9) -0.0007(8)
C33 0.0234(10) 0.0159(9) 0.0205(9) 0.0021(7) 0.0169(9) 0.0021(7)
C34 0.0210(10) 0.0170(9) 0.0167(9) 0.0020(7) 0.0140(8) 0.0029(7)
C35 0.0206(10) 0.0171(9) 0.0149(8) 0.0004(7) 0.0120(8) 0.0009(7)
C36 0.0182(9) 0.0167(9) 0.0145(8) 0.0013(7) 0.0111(8) 0.0012(7)
C37 0.0189(9) 0.0148(9) 0.0159(8) 0.0017(7) 0.0124(8) 0.0020(7)
C38 0.0190(9) 0.0162(9) 0.0149(8) 0.0023(7) 0.0118(8) 0.0032(7)
C39 0.0187(9) 0.0176(9) 0.0163(9) 0.0033(7) 0.0127(8) 0.0039(7)
C40 0.0202(9) 0.0170(9) 0.0160(8) 0.0033(7) 0.0130(8) 0.0040(7)
C41 0.0247(10) 0.0199(10) 0.0198(9) 0.0048(7) 0.0170(9) 0.0047(8)
C42 0.0239(10) 0.0199(10) 0.0223(10) 0.0028(8) 0.0174(9) 0.0008(8)
C43 0.0220(10) 0.0187(9) 0.0194(9) 0.0012(7) 0.0140(8) -0.0003(8)
C44 0.0217(10) 0.0155(9) 0.0187(9) 0.0022(7) 0.0145(8) 0.0028(7)
C45 0.0197(9) 0.0165(9) 0.0165(9) 0.0015(7) 0.0127(8) 0.0025(7)
C46 0.0179(9) 0.0157(9) 0.0162(8) -0.0002(7) 0.0118(8) 0.0011(7)
C47 0.0176(9) 0.0179(9) 0.0151(8) 0.0008(7) 0.0107(8) 0.0023(7)
C48 0.0185(9) 0.0217(10) 0.0152(9) 0.0002(7) 0.0102(8) -0.0008(8)
C49 0.0228(10) 0.0282(11) 0.0181(9) 0.0022(8) 0.0144(9) -0.0004(8)
C50 0.0229(10) 0.0341(12) 0.0153(9) -0.0010(8) 0.0129(9) -0.0012(9)
C51 0.0199(10) 0.0262(11) 0.0162(9) -0.0043(8) 0.0112(8) -0.0014(8)
C52 0.0182(9) 0.0193(9) 0.0172(9) 0.0005(7) 0.0119(8) 0.0021(7)
C53 0.0210(10) 0.0185(9) 0.0203(9) -0.0027(7) 0.0139(8) -0.0008(8)
C54 0.0228(10) 0.0186(9) 0.0222(10) -0.0015(8) 0.0160(9) -0.0020(8)
C55 0.0304(12) 0.0256(11) 0.0191(10) -0.0050(8) 0.0148(9) -0.0063(9)
C56 0.0353(13) 0.0360(13) 0.0234(11) -0.0072(9) 0.0193(10) -0.0051(10)
C57 0.0521(14) 0.0523(16) 0.0277(12) -0.0165(11) 0.0251(11) -0.0184(13)
C58 0.0412(17) 0.063(2) 0.0327(17) -0.0133(16) 0.0248(14) -0.0126(17)
C59 0.0332(17) 0.052(2) 0.0398(18) -0.0158(16) 0.0159(15) 0.0005(16)
C60 0.0324(19) 0.074(3) 0.047(2) -0.018(2) 0.0167(18) -0.001(2)
C58' 0.059(3) 0.067(3) 0.043(3) -0.008(3) 0.034(2) -0.018(3)
C59' 0.059(3) 0.062(4) 0.051(4) -0.005(3) 0.030(3) -0.006(3)
C60' 0.054(5) 0.059(6) 0.062(6) -0.004(5) 0.029(5) -0.007(4)
C61 0.0295(11) 0.0209(10) 0.0249(10) -0.0073(8) 0.0183(10) -0.0059(9)
C62 0.0270(11) 0.0311(12) 0.0246(11) -0.0091(9) 0.0172(10) -0.0085(9)
C63 0.0274(12) 0.0323(12) 0.0269(11) -0.0064(9) 0.0175(10) -0.0032(9)
C64 0.0269(12) 0.0417(14) 0.0273(11) -0.0052(10) 0.0175(10) -0.0022(10)
C65 0.0356(14) 0.0392(15) 0.0358(14) -0.0014(11) 0.0209(12) 0.0007(11)
C66 0.0417(17) 0.060(2) 0.0491(18) 0.0112(15) 0.0247(15) 0.0149(15)
C1S 0.054(2) 0.053(2) 0.046(2) 0.0053(18) 0.0292(18) 0.0077(19)
C2S 0.053(2) 0.043(2) 0.0432(19) 0.0030(17) 0.0263(17) 0.0084(18)
Cl1S 0.092(2) 0.0928(19) 0.0848(19) 0.0290(14) 0.0625(17) -0.0009(15)
Cl2S 0.0567(9) 0.1084(14) 0.0345(7) 0.0072(7) -0.0001(6) 0.0159(9)
Cl3S 0.1001(18) 0.0373(6) 0.0645(11) 0.0007(7) 0.0559(14) -0.0013(11)
Cl4S 0.0506(11) 0.0497(8) 0.0541(9) 0.0032(7) 0.0386(9) 0.0000(8)
C1S' 0.052(3) 0.048(3) 0.050(3) 0.011(3) 0.042(3) 0.001(3)
C2S' 0.053(3) 0.066(4) 0.050(3) -0.002(3) 0.043(3) -0.012(3)
Cl1' 0.1001(18) 0.0373(6) 0.0645(11) 0.0007(7) 0.0559(14) -0.0013(11)
Cl2' 0.0166(12) 0.060(2) 0.059(2) 0.0399(17) 0.0146(12) 0.0006(12)
Cl3' 0.064(3) 0.087(4) 0.086(4) 0.015(3) 0.046(3) -0.015(2)
Cl4' 0.076(3) 0.160(4) 0.081(3) 0.035(3) 0.028(2) -0.004(3)

loop_
_atom_type_symbol
_atom_type_description
_atom_type_scat_dispersion_real
_atom_type_scat_dispersion_imag
_atom_type_scat_source
C C 0.0033 0.0016 'International Tables Vol C Tables 4.2.6.8 and 6.1.1.4'
H H 0.0000 0.0000 'International Tables Vol C Tables 4.2.6.8 and 6.1.1.4'
Cl Cl 0.1484 0.1585 'International Tables Vol C Tables 4.2.6.8 and 6.1.1.4'

loop_
_geom_angle_atom_site_label_1
_geom_angle_atom_site_label_2
_geom_angle_atom_site_label_3
_geom_angle
_geom_angle_site_symmetry_1
_geom_angle_site_symmetry_3
C2 C1 C10 123.36(18) . .
C1 C2 C3 117.86(19) . .
C1 C2 C55 122.29(18) . .
C3 C2 C55 119.79(19) . .
C8 C3 C4 119.03(18) . .
C8 C3 C2 119.98(18) . .
C4 C3 C2 120.81(19) . .
C5 C4 C3 121.1(2) . .
C4 C5 C6 120.0(2) . .
C7 C6 C5 120.11(19) . .
C6 C7 C8 121.4(2) . .
C3 C8 C7 118.05(18) . .
C3 C8 C9 119.94(17) . .
C7 C8 C9 121.70(18) . .
C10 C9 C18 119.02(18) . .
C10 C9 C8 117.45(18) . .
C18 C9 C8 123.39(17) . .
C9 C10 C1 119.37(18) . .
C9 C10 C11 119.93(18) . .
C1 C10 C11 120.71(17) . .
C12 C11 C16 118.81(18) . .
C12 C11 C10 121.77(19) . .
C16 C11 C10 119.36(17) . .
C13 C12 C11 120.5(2) . .
C12 C13 C14 120.74(19) . .
C13 C14 C15 121.30(19) . .
C14 C15 C16 118.40(19) . .
C14 C15 C40 121.72(18) . .
C16 C15 C40 119.85(17) . .
C15 C16 C11 120.19(17) . .
C15 C16 C17 120.05(18) . .
C11 C16 C17 119.53(17) . .
C18 C17 C16 119.76(18) . .
C18 C17 C38 120.19(16) . .
C16 C17 C38 120.03(17) . .
C17 C18 C9 119.46(17) . .
C17 C18 C19 116.34(18) . .
C9 C18 C19 123.77(17) . .
C20 C19 C36 118.38(17) . .
C20 C19 C18 121.33(18) . .
C36 C19 C18 119.69(17) . .
C21 C20 C19 123.16(19) . .
C20 C21 C34 118.41(18) . .
C20 C21 C22 121.94(19) . .
C34 C21 C22 119.59(17) . .
C23 C22 C27 118.48(19) . .
C23 C22 C21 121.55(19) . .
C27 C22 C21 119.96(19) . .
C24 C23 C22 121.6(2) . .
C23 C24 C25 120.1(2) . .
C26 C25 C24 119.3(2) . .
C25 C26 C27 121.9(2) . .
C26 C27 C22 118.6(2) . .
C26 C27 C28 121.4(2) . .
C22 C27 C28 120.05(19) . .
C33 C28 C29 118.4(2) . .
C33 C28 C27 120.05(18) . .
C29 C28 C27 121.5(2) . .
C30 C29 C28 121.6(2) . .
C29 C30 C31 120.2(2) . .
C32 C31 C30 119.4(2) . .
C31 C32 C33 121.4(2) . .
C28 C33 C32 118.97(18) . .
C28 C33 C34 120.13(19) . .
C32 C33 C34 120.84(18) . .
C35 C34 C21 118.70(17) . .
C35 C34 C33 121.58(18) . .
C21 C34 C33 119.71(18) . .
C34 C35 C36 122.75(19) . .
C35 C36 C19 118.34(18) . .
C35 C36 C37 121.46(18) . .
C19 C36 C37 119.67(17) . .
C38 C37 C36 116.32(18) . .
C38 C37 C46 119.08(17) . .
C36 C37 C46 124.01(16) . .
C37 C38 C39 119.74(18) . .
C37 C38 C17 120.23(17) . .
C39 C38 C17 120.01(16) . .
C44 C39 C40 120.15(17) . .
C44 C39 C38 119.66(17) . .
C40 C39 C38 119.98(18) . .
C41 C40 C39 118.25(19) . .
C41 C40 C15 121.92(17) . .
C39 C40 C15 119.80(17) . .
C42 C41 C40 121.40(18) . .
C43 C42 C41 120.67(19) . .
C42 C43 C44 120.4(2) . .
C43 C44 C39 119.11(17) . .
C43 C44 C45 121.42(19) . .
C39 C44 C45 119.37(17) . .
C46 C45 C54 118.90(17) . .
C46 C45 C44 119.71(18) . .
C54 C45 C44 121.39(18) . .
C45 C46 C47 117.72(18) . .
C45 C46 C37 118.76(17) . .
C47 C46 C37 123.49(17) . .
C48 C47 C52 117.95(17) . .
C48 C47 C46 121.66(18) . .
C52 C47 C46 120.24(17) . .
C49 C48 C47 121.38(19) . .
C48 C49 C50 120.0(2) . .
C51 C50 C49 120.35(18) . .
C50 C51 C52 121.0(2) . .
C51 C52 C47 119.07(18) . .
C51 C52 C53 121.52(19) . .
C47 C52 C53 119.39(17) . .
C54 C53 C52 117.95(19) . .
C54 C53 C61 119.02(19) . .
C52 C53 C61 123.02(18) . .
C53 C54 C45 123.76(19) . .
C2 C55 C56 116.15(19) . .
C57 C56 C55 113.4(2) . .
C58 C57 C56 115.0(3) . .
C56 C57 C58' 109.3(6) . .
C57 C58 C59 110.7(3) . .
C58 C59 C60 111.3(3) . .
C59' C58' C57 136.4(13) . .
C60' C59' C58' 112.2(12) . .
C53 C61 C62 114.87(19) . .
C63 C62 C61 115.73(19) . .
C62 C63 C64 112.6(2) . .
C65 C64 C63 113.7(2) . .
C64 C65 C66 112.3(2) . .
C2S C1S Cl1S 109.8(4) . .
C2S C1S Cl2S 112.5(3) . .
Cl1S C1S Cl2S 110.9(3) . .
C1S C2S Cl3S 113.9(3) . .
C1S C2S Cl4S 108.2(3) . .
Cl3S C2S Cl4S 110.1(2) . .
C2S' C1S' Cl1' 113.7(5) . .
C2S' C1S' Cl2' 114.6(5) . .
Cl1' C1S' Cl2' 110.9(5) . .
C1S' C2S' Cl3' 115.3(5) . .
C1S' C2S' Cl4' 109.4(5) . .
Cl3' C2S' Cl4' 107.7(4) . .

loop_
_geom_bond_atom_site_label_1
_geom_bond_atom_site_label_2
_geom_bond_distance
_geom_bond_site_symmetry_2
C1 C2 1.363(3) .
C1 C10 1.424(3) .
C2 C3 1.442(3) .
C2 C55 1.501(3) .
C3 C8 1.414(3) .
C3 C4 1.417(3) .
C4 C5 1.372(3) .
C5 C6 1.398(3) .
C6 C7 1.373(3) .
C7 C8 1.421(3) .
C8 C9 1.456(3) .
C9 C10 1.402(3) .
C9 C18 1.445(3) .
C10 C11 1.450(3) .
C11 C12 1.407(3) .
C11 C16 1.422(3) .
C12 C13 1.378(3) .
C13 C14 1.383(3) .
C14 C15 1.398(3) .
C15 C16 1.420(3) .
C15 C40 1.462(3) .
C16 C17 1.438(2) .
C17 C18 1.403(3) .
C17 C38 1.438(3) .
C18 C19 1.449(3) .
C19 C20 1.407(3) .
C19 C36 1.416(3) .
C20 C21 1.389(3) .
C21 C34 1.424(3) .
C21 C22 1.471(3) .
C22 C23 1.406(3) .
C22 C27 1.413(3) .
C23 C24 1.374(3) .
C24 C25 1.393(4) .
C25 C26 1.376(4) .
C26 C27 1.406(3) .
C27 C28 1.468(3) .
C28 C33 1.408(3) .
C28 C29 1.411(3) .
C29 C30 1.372(4) .
C30 C31 1.394(3) .
C31 C32 1.380(3) .
C32 C33 1.411(3) .
C33 C34 1.468(3) .
C34 C35 1.391(3) .
C35 C36 1.412(3) .
C36 C37 1.450(3) .
C37 C38 1.406(2) .
C37 C46 1.452(3) .
C38 C39 1.437(3) .
C39 C44 1.417(3) .
C39 C40 1.425(2) .
C40 C41 1.399(3) .
C41 C42 1.385(3) .
C42 C43 1.380(3) .
C43 C44 1.407(3) .
C44 C45 1.455(3) .
C45 C46 1.402(3) .
C45 C54 1.421(3) .
C46 C47 1.452(3) .
C47 C48 1.422(3) .
C47 C52 1.423(3) .
C48 C49 1.375(3) .
C49 C50 1.400(3) .
C50 C51 1.371(3) .
C51 C52 1.417(3) .
C52 C53 1.440(3) .
C53 C54 1.367(3) .
C53 C61 1.517(3) .
C55 C56 1.520(3) .
C56 C57 1.515(4) .
C57 C58 1.502(4) .
C57 C58' 1.556(5) .
C58 C59 1.526(4) .
C59 C60 1.527(4) .
C58' C59' 1.550(5) .
C59' C60' 1.540(5) .
C61 C62 1.532(3) .
C62 C63 1.521(3) .
C63 C64 1.526(3) .
C64 C65 1.517(4) .
C65 C66 1.531(4) .
C1S C2S 1.478(6) .
C1S Cl1S 1.718(5) .
C1S Cl2S 1.762(4) .
C2S Cl3S 1.780(4) .
C2S Cl4S 1.825(5) .
C1S' C2S' 1.470(7) .
C1S' Cl1' 1.704(6) .
C1S' Cl2' 1.758(6) .
C2S' Cl3' 1.771(6) .
C2S' Cl4' 1.829(6) .

loop_
_geom_torsion_atom_site_label_1
_geom_torsion_atom_site_label_2
_geom_torsion_atom_site_label_3
_geom_torsion_atom_site_label_4
_geom_torsion
_geom_torsion_site_symmetry_1
_geom_torsion_site_symmetry_2
_geom_torsion_site_symmetry_3
_geom_torsion_site_symmetry_4
C10 C1 C2 C3 -7.9(3) . . . .
C10 C1 C2 C55 174.7(2) . . . .
C1 C2 C3 C8 6.6(3) . . . .
C55 C2 C3 C8 -176.0(2) . . . .
C1 C2 C3 C4 -168.4(2) . . . .
C55 C2 C3 C4 9.0(3) . . . .
C8 C3 C4 C5 -4.2(3) . . . .
C2 C3 C4 C5 170.9(2) . . . .
C3 C4 C5 C6 -0.8(4) . . . .
C4 C5 C6 C7 3.9(4) . . . .
C5 C6 C7 C8 -1.9(3) . . . .
C4 C3 C8 C7 6.0(3) . . . .
C2 C3 C8 C7 -169.10(19) . . . .
C4 C3 C8 C9 179.86(19) . . . .
C2 C3 C8 C9 4.7(3) . . . .
C6 C7 C8 C3 -3.1(3) . . . .
C6 C7 C8 C9 -176.8(2) . . . .
C3 C8 C9 C10 -14.9(3) . . . .
C7 C8 C9 C10 158.66(19) . . . .
C3 C8 C9 C18 169.31(19) . . . .
C7 C8 C9 C18 -17.1(3) . . . .
C18 C9 C10 C1 -170.20(18) . . . .
C8 C9 C10 C1 13.8(3) . . . .
C18 C9 C10 C11 10.2(3) . . . .
C8 C9 C10 C11 -165.71(18) . . . .
C2 C1 C10 C9 -2.6(3) . . . .
C2 C1 C10 C11 177.0(2) . . . .
C9 C10 C11 C12 -178.9(2) . . . .
C1 C10 C11 C12 1.6(3) . . . .
C9 C10 C11 C16 4.0(3) . . . .
C1 C10 C11 C16 -175.58(19) . . . .
C16 C11 C12 C13 0.1(3) . . . .
C10 C11 C12 C13 -177.1(2) . . . .
C11 C12 C13 C14 0.3(4) . . . .
C12 C13 C14 C15 -0.4(4) . . . .
C13 C14 C15 C16 0.1(3) . . . .
C13 C14 C15 C40 -178.0(2) . . . .
C14 C15 C16 C11 0.3(3) . . . .
C40 C15 C16 C11 178.40(18) . . . .
C14 C15 C16 C17 -174.11(19) . . . .
C40 C15 C16 C17 4.0(3) . . . .
C12 C11 C16 C15 -0.4(3) . . . .
C10 C11 C16 C15 176.84(18) . . . .
C12 C11 C16 C17 174.05(19) . . . .
C10 C11 C16 C17 -8.7(3) . . . .
C15 C16 C17 C18 173.44(18) . . . .
C11 C16 C17 C18 -1.0(3) . . . .
C15 C16 C17 C38 -5.2(3) . . . .
C11 C16 C17 C38 -179.65(18) . . . .
C16 C17 C18 C9 15.4(3) . . . .
C38 C17 C18 C9 -165.99(18) . . . .
C16 C17 C18 C19 -157.36(18) . . . .
C38 C17 C18 C19 21.3(3) . . . .
C10 C9 C18 C17 -20.1(3) . . . .
C8 C9 C18 C17 155.62(19) . . . .
C10 C9 C18 C19 152.09(19) . . . .
C8 C9 C18 C19 -32.2(3) . . . .
C17 C18 C19 C20 147.98(19) . . . .
C9 C18 C19 C20 -24.4(3) . . . .
C17 C18 C19 C36 -23.0(3) . . . .
C9 C18 C19 C36 164.60(18) . . . .
C36 C19 C20 C21 -3.1(3) . . . .
C18 C19 C20 C21 -174.18(18) . . . .
C19 C20 C21 C34 -0.8(3) . . . .
C19 C20 C21 C22 176.21(19) . . . .
C20 C21 C22 C23 -0.6(3) . . . .
C34 C21 C22 C23 176.4(2) . . . .
C20 C21 C22 C27 -178.99(19) . . . .
C34 C21 C22 C27 -2.0(3) . . . .
C27 C22 C23 C24 1.3(3) . . . .
C21 C22 C23 C24 -177.1(2) . . . .
C22 C23 C24 C25 -0.2(4) . . . .
C23 C24 C25 C26 -0.4(4) . . . .
C24 C25 C26 C27 -0.2(4) . . . .
C25 C26 C27 C22 1.3(4) . . . .
C25 C26 C27 C28 -177.9(2) . . . .
C23 C22 C27 C26 -1.8(3) . . . .
C21 C22 C27 C26 176.6(2) . . . .
C23 C22 C27 C28 177.5(2) . . . .
C21 C22 C27 C28 -4.1(3) . . . .
C26 C27 C28 C33 -175.6(2) . . . .
C22 C27 C28 C33 5.1(3) . . . .
C26 C27 C28 C29 5.6(3) . . . .
C22 C27 C28 C29 -173.7(2) . . . .
C33 C28 C29 C30 -0.1(3) . . . .
C27 C28 C29 C30 178.7(2) . . . .
C28 C29 C30 C31 -0.7(4) . . . .
C29 C30 C31 C32 0.1(4) . . . .
C30 C31 C32 C33 1.3(3) . . . .
C29 C28 C33 C32 1.5(3) . . . .
C27 C28 C33 C32 -177.37(19) . . . .
C29 C28 C33 C34 178.8(2) . . . .
C27 C28 C33 C34 0.0(3) . . . .
C31 C32 C33 C28 -2.1(3) . . . .
C31 C32 C33 C34 -179.4(2) . . . .
C20 C21 C34 C35 5.0(3) . . . .
C22 C21 C34 C35 -172.09(18) . . . .
C20 C21 C34 C33 -175.84(18) . . . .
C22 C21 C34 C33 7.1(3) . . . .
C28 C33 C34 C35 173.07(19) . . . .
C32 C33 C34 C35 -9.6(3) . . . .
C28 C33 C34 C21 -6.1(3) . . . .
C32 C33 C34 C21 171.19(19) . . . .
C21 C34 C35 C36 -5.5(3) . . . .
C33 C34 C35 C36 175.35(18) . . . .
C34 C35 C36 C19 1.6(3) . . . .
C34 C35 C36 C37 173.24(18) . . . .
C20 C19 C36 C35 2.7(3) . . . .
C18 C19 C36 C35 173.92(17) . . . .
C20 C19 C36 C37 -169.13(18) . . . .
C18 C19 C36 C37 2.1(3) . . . .
C35 C36 C37 C38 -150.97(19) . . . .
C19 C36 C37 C38 20.6(3) . . . .
C35 C36 C37 C46 20.1(3) . . . .
C19 C36 C37 C46 -168.41(18) . . . .
C36 C37 C38 C39 155.93(18) . . . .
C46 C37 C38 C39 -15.6(3) . . . .
C36 C37 C38 C17 -22.5(3) . . . .
C46 C37 C38 C17 165.96(18) . . . .
C18 C17 C38 C37 1.6(3) . . . .
C16 C17 C38 C37 -179.82(18) . . . .
C18 C17 C38 C39 -176.91(18) . . . .
C16 C17 C38 C39 1.7(3) . . . .
C37 C38 C39 C44 -0.8(3) . . . .
C17 C38 C39 C44 177.68(18) . . . .
C37 C38 C39 C40 -175.51(18) . . . .
C17 C38 C39 C40 3.0(3) . . . .
C44 C39 C40 C41 -0.8(3) . . . .
C38 C39 C40 C41 173.92(18) . . . .
C44 C39 C40 C15 -178.85(18) . . . .
C38 C39 C40 C15 -4.2(3) . . . .
C14 C15 C40 C41 0.7(3) . . . .
C16 C15 C40 C41 -177.31(19) . . . .
C14 C15 C40 C39 178.7(2) . . . .
C16 C15 C40 C39 0.7(3) . . . .
C39 C40 C41 C42 0.0(3) . . . .
C15 C40 C41 C42 178.00(19) . . . .
C40 C41 C42 C43 0.3(3) . . . .
C41 C42 C43 C44 0.3(3) . . . .
C42 C43 C44 C39 -1.1(3) . . . .
C42 C43 C44 C45 175.14(19) . . . .
C40 C39 C44 C43 1.3(3) . . . .
C38 C39 C44 C43 -173.38(18) . . . .
C40 C39 C44 C45 -174.98(18) . . . .
C38 C39 C44 C45 10.3(3) . . . .
C43 C44 C45 C46 -179.47(19) . . . .
C39 C44 C45 C46 -3.2(3) . . . .
C43 C44 C45 C54 0.7(3) . . . .
C39 C44 C45 C54 176.93(19) . . . .
C54 C45 C46 C47 -15.0(3) . . . .
C44 C45 C46 C47 165.21(18) . . . .
C54 C45 C46 C37 166.85(18) . . . .
C44 C45 C46 C37 -13.0(3) . . . .
C38 C37 C46 C45 22.5(3) . . . .
C36 C37 C46 C45 -148.26(19) . . . .
C38 C37 C46 C47 -155.53(19) . . . .
C36 C37 C46 C47 33.7(3) . . . .
C45 C46 C47 C48 -161.25(19) . . . .
C37 C46 C47 C48 16.8(3) . . . .
C45 C46 C47 C52 14.2(3) . . . .
C37 C46 C47 C52 -167.66(18) . . . .
C52 C47 C48 C49 4.9(3) . . . .
C46 C47 C48 C49 -179.5(2) . . . .
C47 C48 C49 C50 -0.7(3) . . . .
C48 C49 C50 C51 -2.5(3) . . . .
C49 C50 C51 C52 1.4(3) . . . .
C50 C51 C52 C47 2.9(3) . . . .
C50 C51 C52 C53 -175.5(2) . . . .
C48 C47 C52 C51 -5.9(3) . . . .
C46 C47 C52 C51 178.47(19) . . . .
C48 C47 C52 C53 172.52(19) . . . .
C46 C47 C52 C53 -3.1(3) . . . .
C51 C52 C53 C54 171.2(2) . . . .
C47 C52 C53 C54 -7.1(3) . . . .
C51 C52 C53 C61 -7.9(3) . . . .
C47 C52 C53 C61 173.71(19) . . . .
C52 C53 C54 C45 6.5(3) . . . .
C61 C53 C54 C45 -174.3(2) . . . .
C46 C45 C54 C53 4.8(3) . . . .
C44 C45 C54 C53 -175.3(2) . . . .
C1 C2 C55 C56 -5.3(3) . . . .
C3 C2 C55 C56 177.4(2) . . . .
C2 C55 C56 C57 -174.2(2) . . . .
C55 C56 C57 C58 61.9(4) . . . .
C55 C56 C57 C58' 80.7(7) . . . .
C56 C57 C58 C59 171.2(3) . . . .
C58' C57 C58 C59 96(2) . . . .
C57 C58 C59 C60 177.3(4) . . . .
C58 C57 C58' C59' -62.4(19) . . . .
C56 C57 C58' C59' -174.2(15) . . . .
C57 C58' C59' C60' 63(2) . . . .
C54 C53 C61 C62 -82.0(3) . . . .
C52 C53 C61 C62 97.2(2) . . . .
C53 C61 C62 C63 -72.4(2) . . . .
C61 C62 C63 C64 -173.42(19) . . . .
C62 C63 C64 C65 179.8(2) . . . .
C63 C64 C65 C66 -178.6(2) . . . .
Cl1S C1S C2S Cl3S -65.3(4) . . . .
Cl2S C1S C2S Cl3S 58.7(4) . . . .
Cl1S C1S C2S Cl4S 171.9(3) . . . .
Cl2S C1S C2S Cl4S -64.1(4) . . . .
Cl1' C1S' C2S' Cl3' 65.9(8) . . . .
Cl2' C1S' C2S' Cl3' -165.1(5) . . . .
Cl1' C1S' C2S' Cl4' -55.6(7) . . . .
Cl2' C1S' C2S' Cl4' 73.4(6) . . . .
